data_7020969
loop_
_publ_author_name
'Zhang, Dongdi'
'Zhao, Juan'
'Zhang, Yanhui'
'Hu, Xiaojing'
'Li, Longsheng'
'Ma, Pengtao'
'Wang, Jingping'
'Niu, Jingyang'

_publ_section_title
;
 Octamolybdate-supported tricarbonyl metal derivatives:
 [{H(2)Mo(8)O(30)}{M(CO)(3)}(2)](8-) (M = Mn(I) and Re(I)).
;
_journal_issue 8
_journal_name_full 'Dalton transactions (Cambridge, England : 2003)'
_journal_page_first 2696
_journal_page_last 2699
_journal_paper_doi 10.1039/c2dt32678g
_journal_volume 42
_journal_year 2013
_chemical_formula_sum 'C6 H50 Mo8 N4 O50 Re2'
_chemical_formula_weight 2118.37
_chemical_name_systematic
;
?
;
_space_group_IT_number 14
_symmetry_cell_setting monoclinic
_symmetry_space_group_name_Hall '-P 2yn'
_symmetry_space_group_name_H-M 'P 1 21/n 1'
_atom_sites_solution_hydrogens notdet
_atom_sites_solution_primary direct
_atom_sites_solution_secondary difmap
_audit_creation_method SHELXL-97
_cell_angle_alpha 90.00
_cell_angle_beta 91.290(4)
_cell_angle_gamma 90.00
_cell_formula_units_Z 2
_cell_length_a 10.570(3)
_cell_length_b 15.425(4)
_cell_length_c 15.933(4)
_cell_measurement_reflns_used 9805
_cell_measurement_temperature 296(2)
_cell_measurement_theta_max 28.10
_cell_measurement_theta_min 2.34
_cell_volume 2597.1(12)
_computing_cell_refinement 'Bruker SMART'
_computing_data_collection 'Bruker SMART'
_computing_data_reduction 'Bruker SAINT'
_computing_molecular_graphics 'Bruker SHELXTL'
_computing_publication_material 'Bruker SHELXTL'
_computing_structure_refinement 'SHELXL-97 (Sheldrick, 1997)'
_computing_structure_solution 'SHELXS-97 (Sheldrick, 1990)'
_diffrn_ambient_temperature 296(2)
_diffrn_measured_fraction_theta_full 0.995
_diffrn_measured_fraction_theta_max 0.995
_diffrn_measurement_device_type 'CCD area detector'
_diffrn_measurement_method 'phi and omega scans'
_diffrn_radiation_monochromator graphite
_diffrn_radiation_source 'fine-focus sealed tube'
_diffrn_radiation_type MoK\a
_diffrn_radiation_wavelength 0.71073
_diffrn_reflns_av_R_equivalents 0.0289
_diffrn_reflns_av_unetI/netI 0.0307
_diffrn_reflns_limit_h_max 12
_diffrn_reflns_limit_h_min -12
_diffrn_reflns_limit_k_max 18
_diffrn_reflns_limit_k_min -13
_diffrn_reflns_limit_l_max 18
_diffrn_reflns_limit_l_min -18
_diffrn_reflns_number 12795
_diffrn_reflns_theta_full 25.00
_diffrn_reflns_theta_max 25.00
_diffrn_reflns_theta_min 2.29
_exptl_absorpt_coefficient_mu 6.622
_exptl_absorpt_correction_T_max 0.4366
_exptl_absorpt_correction_T_min 0.3236
_exptl_absorpt_correction_type multi-scan
_exptl_absorpt_process_details SADABS
_exptl_crystal_colour orange
_exptl_crystal_density_diffrn 2.701
_exptl_crystal_density_method 'not measured'
_exptl_crystal_description block
_exptl_crystal_F_000 1988
_exptl_crystal_size_max 0.22
_exptl_crystal_size_mid 0.18
_exptl_crystal_size_min 0.15
_refine_diff_density_max 1.170
_refine_diff_density_min -1.129
_refine_diff_density_rms 0.157
_refine_ls_extinction_method none
_refine_ls_goodness_of_fit_ref 1.041
_refine_ls_hydrogen_treatment noref
_refine_ls_matrix_type full
_refine_ls_number_parameters 316
_refine_ls_number_reflns 4557
_refine_ls_number_restraints 0
_refine_ls_restrained_S_all 1.041
_refine_ls_R_factor_all 0.0272
_refine_ls_R_factor_gt 0.0252
_refine_ls_shift/su_max 0.001
_refine_ls_shift/su_mean 0.000
_refine_ls_structure_factor_coef Fsqd
_refine_ls_weighting_details 'calc w=1/[\s^2^(Fo^2^)+(0.0433P)^2^+3.6405P] where P=(Fo^2^+2Fc^2^)/3'
_refine_ls_weighting_scheme calc
_refine_ls_wR_factor_gt 0.0686
_refine_ls_wR_factor_ref 0.0696
_reflns_number_gt 4309
_reflns_number_total 4557
_reflns_threshold_expression >2sigma(I)
_cod_data_source_file c2dt32678g.txt
_cod_data_source_block njy1_2
_cod_depositor_comments
;
The following automatic conversions were performed:

'_symmetry_cell_setting' value 'Monoclinic' changed to 'monoclinic'
according to /home/saulius/struct/CIF-dictionaries/cif_core.dic
dictionary named 'cif_core.dic' version 2.4.2 from
2011-04-26.

'_exptl_absorpt_correction_type' value 'Multi-scan'
changed to 'multi-scan' according to
/home/saulius/struct/CIF-dictionaries/cif_core.dic dictionary named
'cif_core.dic' version 2.4.2 from 2011-04-26.

Automatic conversion script
Id: cif_fix_values 1891 2012-01-12 08:04:46Z andrius 
;
_cod_original_cell_volume 2597.2(12)
_cod_original_sg_symbol_H-M P2(1)/n
_cod_database_code 7020969

loop_
_symmetry_equiv_pos_as_xyz
'x, y, z'
'-x+1/2, y+1/2, -z+1/2'
'-x, -y, -z'
'x-1/2, -y-1/2, z-1/2'

loop_
_atom_site_label
_atom_site_type_symbol
_atom_site_fract_x
_atom_site_fract_y
_atom_site_fract_z
_atom_site_U_iso_or_equiv
_atom_site_adp_type
_atom_site_occupancy
_atom_site_symmetry_multiplicity
_atom_site_calc_flag
Re1 Re 0.272045(18) 0.724862(12) 0.113920(11) 0.01991(8) Uani 1 1 d
Mo1 Mo 0.47335(4) 0.75344(3) -0.05171(2) 0.01925(11) Uani 1 1 d
Mo2 Mo 0.31952(4) 0.93611(2) 0.04742(2) 0.01519(10) Uani 1 1 d
Mo3 Mo 0.56777(4) 0.80740(3) 0.14740(2) 0.01907(11) Uani 1 1 d
Mo4 Mo 0.57972(4) 1.05023(3) 0.18505(2) 0.01834(10) Uani 1 1 d
O1 O 0.2827(3) 0.8055(2) 0.00104(19) 0.0189(7) Uani 1 1 d
O1W O 0.7884(4) 0.5748(3) -0.2085(2) 0.0440(10) Uani 1 1 d
O2W O 0.5203(5) 0.5582(3) -0.2065(3) 0.0506(11) Uani 1 1 d
O3W O 1.1470(4) 0.5936(3) -0.1342(2) 0.0437(10) Uani 1 1 d
O4W O 0.0886(4) 0.8353(3) -0.1047(3) 0.0503(12) Uani 1 1 d
O2 O 0.4682(3) 0.7205(2) 0.0730(2) 0.0215(7) Uani 1 1 d
O3 O 0.3561(3) 0.8479(2) 0.14923(19) 0.0192(7) Uani 1 1 d
O4 O 0.5954(3) 0.9211(2) 0.1861(2) 0.0237(7) Uani 1 1 d
O5 O 0.4488(3) 0.8363(2) -0.1367(2) 0.0262(8) Uani 1 1 d
O6 O 0.1634(3) 0.9536(2) 0.0708(2) 0.0292(8) Uani 1 1 d
O7 O 0.5114(3) 0.8709(2) 0.02573(19) 0.0182(7) Uani 1 1 d
O8 O 0.3327(3) 0.9719(2) -0.05902(19) 0.0206(7) Uani 1 1 d
O9 O 0.4066(3) 1.0169(2) 0.1041(2) 0.0207(7) Uani 1 1 d
O10 O 0.4830(3) 1.0575(2) 0.2704(2) 0.0282(8) Uani 1 1 d
O11 O 0.7154(4) 0.7787(2) 0.1120(3) 0.0330(9) Uani 1 1 d
O12 O 0.6281(4) 0.7254(3) -0.0651(3) 0.0353(9) Uani 1 1 d
O13 O 0.3868(4) 0.6658(2) -0.0902(2) 0.0315(8) Uani 1 1 d
O14 O 0.7276(3) 1.0676(2) 0.2294(2) 0.0289(8) Uani 1 1 d
O15 O 0.5508(4) 0.7522(3) 0.2401(2) 0.0338(9) Uani 1 1 d
O16 O 0.1764(5) 0.5501(3) 0.0473(3) 0.0563(13) Uani 1 1 d
O17 O 0.3058(5) 0.6272(3) 0.2807(3) 0.0589(13) Uani 1 1 d
O18 O -0.0026(4) 0.7623(3) 0.1631(4) 0.0611(14) Uani 1 1 d
C1 C 0.2128(5) 0.6167(4) 0.0700(3) 0.0313(12) Uani 1 1 d
C2 C 0.2929(5) 0.6644(4) 0.2181(3) 0.0321(12) Uani 1 1 d
C3 C 0.1010(5) 0.7471(4) 0.1440(4) 0.0332(13) Uani 1 1 d
O5W O 0.5486(5) 0.5478(3) 0.0715(3) 0.0493(11) Uani 1 1 d
O6W O 0.9198(5) 0.6527(3) -0.0683(3) 0.0573(12) Uani 1 1 d
O7W O 0.8487(5) 0.8459(4) -0.0323(3) 0.0646(14) Uani 1 1 d
N1 N 0.6843(5) 1.0936(4) 0.4145(3) 0.0480(13) Uani 1 1 d
N2 N -0.0895(6) 0.9617(5) 0.1277(4) 0.0657(19) Uani 1 1 d

loop_
_atom_site_aniso_label
_atom_site_aniso_U_11
_atom_site_aniso_U_22
_atom_site_aniso_U_33
_atom_site_aniso_U_23
_atom_site_aniso_U_13
_atom_site_aniso_U_12
Re1 0.02304(13) 0.01682(12) 0.01985(12) 0.00199(7) 0.00039(8) -0.00401(7)
Mo1 0.0245(2) 0.0142(2) 0.0191(2) -0.00180(16) 0.00115(16) 0.00102(16)
Mo2 0.0158(2) 0.0143(2) 0.01546(19) -0.00022(15) 0.00062(14) -0.00018(14)
Mo3 0.0215(2) 0.0158(2) 0.0197(2) 0.00085(16) -0.00376(16) 0.00176(16)
Mo4 0.0235(2) 0.0174(2) 0.01404(19) -0.00130(15) -0.00099(15) -0.00087(16)
O1 0.0212(17) 0.0159(16) 0.0196(16) 0.0013(13) 0.0004(13) -0.0019(13)
O1W 0.049(3) 0.048(3) 0.035(2) 0.010(2) 0.0046(19) -0.002(2)
O2W 0.064(3) 0.044(3) 0.045(2) -0.004(2) 0.008(2) 0.002(2)
O3W 0.050(3) 0.051(3) 0.030(2) 0.0028(19) -0.0060(18) -0.008(2)
O4W 0.037(2) 0.077(3) 0.036(2) -0.009(2) -0.0079(18) 0.003(2)
O2 0.0278(19) 0.0134(16) 0.0233(17) 0.0018(13) -0.0009(14) 0.0022(13)
O3 0.0235(17) 0.0150(16) 0.0190(15) 0.0011(13) -0.0008(13) -0.0022(13)
O4 0.0277(18) 0.0219(18) 0.0213(16) 0.0010(14) -0.0065(14) -0.0018(14)
O5 0.042(2) 0.0189(17) 0.0175(16) -0.0004(14) 0.0014(14) 0.0000(15)
O6 0.0212(18) 0.032(2) 0.035(2) -0.0003(16) 0.0053(15) -0.0004(15)
O7 0.0192(16) 0.0141(16) 0.0214(16) 0.0012(13) 0.0001(13) 0.0007(13)
O8 0.0263(18) 0.0192(17) 0.0161(15) 0.0004(13) -0.0003(13) 0.0016(14)
O9 0.0239(17) 0.0162(17) 0.0219(16) -0.0035(13) -0.0015(13) -0.0020(13)
O10 0.033(2) 0.029(2) 0.0237(17) -0.0017(15) 0.0062(15) 0.0010(15)
O11 0.026(2) 0.032(2) 0.040(2) -0.0084(17) -0.0024(17) 0.0062(15)
O12 0.029(2) 0.039(2) 0.038(2) -0.0056(17) 0.0060(17) 0.0054(16)
O13 0.042(2) 0.0232(19) 0.0297(19) -0.0047(16) 0.0011(16) -0.0052(16)
O14 0.032(2) 0.030(2) 0.0245(17) -0.0033(16) -0.0031(15) -0.0081(15)
O15 0.048(2) 0.0264(19) 0.0266(19) 0.0099(16) -0.0086(17) -0.0040(18)
O16 0.098(4) 0.032(2) 0.038(2) -0.006(2) -0.002(2) -0.031(2)
O17 0.074(3) 0.065(3) 0.036(2) 0.029(2) -0.008(2) -0.020(3)
O18 0.031(3) 0.062(3) 0.092(4) 0.013(3) 0.018(3) 0.007(2)
C1 0.041(3) 0.031(3) 0.022(2) 0.004(2) 0.002(2) -0.008(2)
C2 0.035(3) 0.031(3) 0.031(3) 0.002(2) -0.002(2) -0.008(2)
C3 0.033(3) 0.028(3) 0.038(3) 0.007(3) 0.004(2) -0.007(2)
O5W 0.062(3) 0.032(2) 0.055(3) 0.002(2) 0.005(2) 0.009(2)
O6W 0.063(3) 0.058(3) 0.051(3) 0.004(2) 0.008(2) -0.007(2)
O7W 0.056(3) 0.078(4) 0.061(3) 0.006(3) 0.013(3) -0.007(3)
N1 0.058(4) 0.054(3) 0.032(3) -0.002(2) 0.002(2) -0.014(3)
N2 0.041(3) 0.103(5) 0.053(3) 0.008(4) 0.001(3) 0.032(4)

loop_
_atom_type_symbol
_atom_type_description
_atom_type_scat_dispersion_real
_atom_type_scat_dispersion_imag
_atom_type_scat_source
C C 0.0033 0.0016 'International Tables Vol C Tables 4.2.6.8 and 6.1.1.4'
H H 0.0000 0.0000 'International Tables Vol C Tables 4.2.6.8 and 6.1.1.4'
N N 0.0061 0.0033 'International Tables Vol C Tables 4.2.6.8 and 6.1.1.4'
O O 0.0106 0.0060 'International Tables Vol C Tables 4.2.6.8 and 6.1.1.4'
Mo Mo -1.6832 0.6857 'International Tables Vol C Tables 4.2.6.8 and 6.1.1.4'
Re Re -1.0185 7.2310 'International Tables Vol C Tables 4.2.6.8 and 6.1.1.4'

loop_
_geom_angle_atom_site_label_1
_geom_angle_atom_site_label_2
_geom_angle_atom_site_label_3
_geom_angle
_geom_angle_site_symmetry_1
_geom_angle_site_symmetry_3
C1 Re1 C2 85.6(2) . .
C1 Re1 C3 86.8(2) . .
C2 Re1 C3 87.8(2) . .
C1 Re1 O3 172.19(18) . .
C2 Re1 O3 99.40(18) . .
C3 Re1 O3 99.3(2) . .
C1 Re1 O2 99.76(19) . .
C2 Re1 O2 98.75(19) . .
C3 Re1 O2 171.03(18) . .
O3 Re1 O2 73.62(12) . .
C1 Re1 O1 102.57(17) . .
C2 Re1 O1 169.11(18) . .
C3 Re1 O1 99.79(19) . .
O3 Re1 O1 71.77(12) . .
O2 Re1 O1 72.95(12) . .
O12 Mo1 O13 104.91(18) . .
O12 Mo1 O5 101.50(18) . .
O13 Mo1 O5 102.27(17) . .
O12 Mo1 O2 95.98(17) . .
O13 Mo1 O2 97.12(15) . .
O5 Mo1 O2 149.44(13) . .
O12 Mo1 O7 96.51(15) . .
O13 Mo1 O7 156.56(15) . .
O5 Mo1 O7 82.29(13) . .
O2 Mo1 O7 70.89(12) . .
O12 Mo1 O1 164.66(15) . .
O13 Mo1 O1 86.72(15) . .
O5 Mo1 O1 85.38(13) . .
O2 Mo1 O1 72.30(12) . .
O7 Mo1 O1 70.61(11) . .
O6 Mo2 O9 105.52(16) . .
O6 Mo2 O8 104.57(16) . .
O9 Mo2 O8 102.33(15) . .
O6 Mo2 O3 95.36(15) . .
O9 Mo2 O3 88.75(14) . .
O8 Mo2 O3 153.42(13) . .
O6 Mo2 O1 93.05(15) . .
O9 Mo2 O1 154.81(14) . .
O8 Mo2 O1 88.91(13) . .
O3 Mo2 O1 72.42(12) . .
O6 Mo2 O7 162.80(15) . .
O9 Mo2 O7 86.26(13) . .
O8 Mo2 O7 84.54(13) . .
O3 Mo2 O7 72.01(12) . .
O1 Mo2 O7 72.28(12) . .
O15 Mo3 O11 105.4(2) . .
O15 Mo3 O4 101.46(17) . .
O11 Mo3 O4 102.19(16) . .
O15 Mo3 O2 96.33(16) . .
O11 Mo3 O2 95.68(16) . .
O4 Mo3 O2 150.29(14) . .
O15 Mo3 O7 158.38(16) . .
O11 Mo3 O7 93.11(16) . .
O4 Mo3 O7 84.98(13) . .
O2 Mo3 O7 70.39(12) . .
O15 Mo3 O3 90.17(16) . .
O11 Mo3 O3 161.70(15) . .
O4 Mo3 O3 83.54(13) . .
O2 Mo3 O3 72.72(12) . .
O7 Mo3 O3 69.88(11) . .
O14 Mo4 O10 102.42(17) . .
O14 Mo4 O5 98.91(16) . 3_675
O10 Mo4 O5 99.52(16) . 3_675
O14 Mo4 O4 94.42(15) . .
O10 Mo4 O4 96.25(15) . .
O5 Mo4 O4 156.61(13) 3_675 .
O14 Mo4 O8 90.11(15) . 3_675
O10 Mo4 O8 167.14(15) . 3_675
O5 Mo4 O8 81.14(13) 3_675 3_675
O4 Mo4 O8 79.70(13) . 3_675
O14 Mo4 O9 168.39(14) . .
O10 Mo4 O9 88.77(15) . .
O5 Mo4 O9 82.08(13) 3_675 .
O4 Mo4 O9 81.09(12) . .
O8 Mo4 O9 78.57(12) 3_675 .
Mo2 O1 Re1 104.99(13) . .
Mo2 O1 Mo1 106.87(13) . .
Re1 O1 Mo1 99.20(12) . .
Mo1 O2 Mo3 111.80(15) . .
Mo1 O2 Re1 109.06(15) . .
Mo3 O2 Re1 106.48(14) . .
Mo2 O3 Re1 107.07(13) . .
Mo2 O3 Mo3 108.56(13) . .
Re1 O3 Mo3 98.67(12) . .
Mo3 O4 Mo4 156.16(18) . .
Mo1 O5 Mo4 157.26(19) . 3_675
Mo1 O7 Mo3 99.52(12) . .
Mo1 O7 Mo2 106.91(13) . .
Mo3 O7 Mo2 106.24(12) . .
Mo2 O8 Mo4 146.93(18) . 3_675
Mo2 O9 Mo4 147.68(18) . .
O16 C1 Re1 176.8(5) . .
O17 C2 Re1 179.4(6) . .
O18 C3 Re1 178.7(6) . .

loop_
_geom_bond_atom_site_label_1
_geom_bond_atom_site_label_2
_geom_bond_distance
_geom_bond_site_symmetry_2
Re1 C1 1.909(6) .
Re1 C2 1.912(6) .
Re1 C3 1.912(6) .
Re1 O3 2.165(3) .
Re1 O2 2.188(4) .
Re1 O1 2.192(3) .
Mo1 O12 1.710(4) .
Mo1 O13 1.736(4) .
Mo1 O5 1.876(3) .
Mo1 O2 2.053(3) .
Mo1 O7 2.223(3) .
Mo1 O1 2.343(3) .
Mo2 O6 1.721(3) .
Mo2 O9 1.783(3) .
Mo2 O8 1.792(3) .
Mo2 O3 2.146(3) .
Mo2 O1 2.178(3) .
Mo2 O7 2.297(3) .
Mo3 O15 1.717(4) .
Mo3 O11 1.728(4) .
Mo3 O4 1.880(3) .
Mo3 O2 2.062(3) .
Mo3 O7 2.240(3) .
Mo3 O3 2.324(3) .
Mo4 O14 1.722(4) .
Mo4 O10 1.723(3) .
Mo4 O5 1.933(3) 3_675
Mo4 O4 1.999(3) .
Mo4 O8 2.256(3) 3_675
Mo4 O9 2.274(3) .
O5 Mo4 1.933(3) 3_675
O8 Mo4 2.256(3) 3_675
O16 C1 1.153(7) .
O17 C2 1.156(7) .
O18 C3 1.167(7) .
